data_4134795
loop_
_publ_author_name
'Walker, Morgan M.'
'Koronkiewicz, Brian'
'Chen, Shuming'
'Houk, K. N.'
'Mayer, James M.'
'Ellman, Jonathan A.'

_publ_section_title
;
 Highly Diastereoselective Functionalization of Piperidines by Photoredox
 Catalyzed \a-Amino C-H Arylation and Epimerization.
;
_journal_name_full 'Journal of the American Chemical Society'
_journal_paper_doi 10.1021/jacs.9b13165
_journal_year 2020
_chemical_formula_moiety 'C23 H29 N2, C6 H2 N3 O9 S'
_chemical_formula_sum 'C29 H31 N5 O9 S'
_chemical_formula_weight 625.65
_space_group_crystal_system monoclinic
_space_group_IT_number 14
_space_group_name_Hall '-P 2yn'
_space_group_name_H-M_alt 'P 1 21/n 1'
_atom_sites_solution_hydrogens mixed
_atom_sites_solution_primary SHELXT
_atom_sites_solution_secondary difmap
_audit_creation_method SHELXL-2014/7
_cell_angle_alpha 90
_cell_angle_beta 98.611(3)
_cell_angle_gamma 90
_cell_formula_units_Z 8
_cell_length_a 8.2796(3)
_cell_length_b 32.4638(7)
_cell_length_c 24.8002(7)
_cell_measurement_reflns_used 25924
_cell_measurement_temperature 93(2)
_cell_measurement_theta_max 66.6090
_cell_measurement_theta_min 5.5830
_cell_volume 6590.8(3)
_computing_cell_refinement 'CrysAlisPro 1.171.39.16b (Rigaku OD, 2015)'
_computing_data_collection 'CrysAlisPro 1.171.39.16b (Rigaku OD, 2015)'
_computing_data_reduction 'CrysAlisPro 1.171.39.16b (Rigaku OD, 2015)'
_computing_molecular_graphics 'Olex2 (Dolomanov et al., 2009)'
_computing_publication_material 'CIFTAB-2014/2 (Sheldrick, 2014)'
_computing_structure_refinement 'SHELXL-2014/7 (Sheldrick, 2014)'
_computing_structure_solution 'SHELXT-2014/5 (Sheldrick, 2014)'
_diffrn_ambient_temperature 93(2)
_diffrn_detector_area_resol_mean 22.2
_diffrn_measured_fraction_theta_full 0.995
_diffrn_measured_fraction_theta_max 0.995
_diffrn_measurement_device_type 'Rigaku Saturn 944+ CCD'
_diffrn_measurement_method \w
_diffrn_radiation_type CuK\a
_diffrn_radiation_wavelength 1.54184
_diffrn_reflns_av_R_equivalents 0.1726
_diffrn_reflns_av_unetI/netI 0.0621
_diffrn_reflns_Laue_measured_fraction_full 0.995
_diffrn_reflns_Laue_measured_fraction_max 0.995
_diffrn_reflns_limit_h_max 9
_diffrn_reflns_limit_h_min -9
_diffrn_reflns_limit_k_max 38
_diffrn_reflns_limit_k_min -38
_diffrn_reflns_limit_l_max 29
_diffrn_reflns_limit_l_min -29
_diffrn_reflns_number 22919
_diffrn_reflns_point_group_measured_fraction_full 0.995
_diffrn_reflns_point_group_measured_fraction_max 0.995
_diffrn_reflns_theta_full 67.132
_diffrn_reflns_theta_max 67.132
_diffrn_reflns_theta_min 2.258
_diffrn_source 'microfocus rotating anode'
_exptl_absorpt_coefficient_mu 1.359
_exptl_absorpt_correction_T_max 1.00000
_exptl_absorpt_correction_T_min 0.92914
_exptl_absorpt_correction_type multi-scan
_exptl_absorpt_process_details
; 
CrysAlisPro 1.171.39.16b (Rigaku Oxford Diffraction, 2015) 
Empirical absorption correction using spherical harmonics, 
 implemented in SCALE3 ABSPACK scaling algorithm. 
;
_exptl_crystal_colour Colorless
_exptl_crystal_density_diffrn 1.261
_exptl_crystal_description Block
_exptl_crystal_F_000 2624
_exptl_crystal_size_max 0.200
_exptl_crystal_size_mid 0.200
_exptl_crystal_size_min 0.100
_refine_diff_density_max 0.398
_refine_diff_density_min -0.537
_refine_diff_density_rms 0.058
_refine_ls_extinction_method none
_refine_ls_goodness_of_fit_ref 1.032
_refine_ls_hydrogen_treatment mixed
_refine_ls_matrix_type full
_refine_ls_number_parameters 808
_refine_ls_number_reflns 22919
_refine_ls_number_restraints 0
_refine_ls_restrained_S_all 1.032
_refine_ls_R_factor_all 0.1007
_refine_ls_R_factor_gt 0.0659
_refine_ls_shift/su_max 0.001
_refine_ls_shift/su_mean 0.000
_refine_ls_structure_factor_coef Fsqd
_refine_ls_weighting_details 'w=1/[\s^2^(Fo^2^)+(0.0980P)^2^+3.6432P] where P=(Fo^2^+2Fc^2^)/3'
_refine_ls_weighting_scheme calc
_refine_ls_wR_factor_gt 0.1666
_refine_ls_wR_factor_ref 0.1839
_reflns_Friedel_coverage 0.000
_reflns_number_gt 16141
_reflns_number_total 22919
_reflns_threshold_expression 'I > 2\s(I)'
_cod_data_source_file ja9b13165_si_002.cif
_cod_data_source_block 007b-19018
_cod_original_sg_symbol_H-M 'P 21/n'
_cod_database_code 4134795
_shelx_shelxl_version_number 2014/7
_shelx_space_group_comment
; 
The symmetry employed for this shelxl refinement is uniquely defined 
by the following loop, which should always be used as a source of 
symmetry information in preference to the above space-group names. 
They are only intended as comments. 
;
_shelx_estimated_absorpt_t_min 0.773
_shelx_estimated_absorpt_t_max 0.876

loop_
_space_group_symop_operation_xyz
'x, y, z'
'-x+1/2, y+1/2, -z+1/2'
'-x, -y, -z'
'x-1/2, -y-1/2, z-1/2'

loop_
_atom_site_label
_atom_site_type_symbol
_atom_site_fract_x
_atom_site_fract_y
_atom_site_fract_z
_atom_site_U_iso_or_equiv
_atom_site_adp_type
_atom_site_occupancy
_atom_site_site_symmetry_order
_atom_site_calc_flag
_atom_site_refinement_flags_posn
_atom_site_refinement_flags_adp
_atom_site_refinement_flags_occupancy
_atom_site_disorder_assembly
_atom_site_disorder_group
S1 S 0.79263(12) 0.97158(3) 0.59771(4) 0.0310(2) Uani 1 1 d . . . . .
O1 O 0.6879(3) 0.99969(9) 0.62163(11) 0.0325(6) Uani 1 1 d . . . . .
O2 O 0.9619(3) 0.97352(10) 0.62083(12) 0.0384(7) Uani 1 1 d . . . . .
O3 O 0.7253(3) 0.93043(9) 0.58955(12) 0.0359(7) Uani 1 1 d . . . . .
O4 O 0.9806(4) 0.91693(10) 0.52376(13) 0.0408(7) Uani 1 1 d . . . . .
O5 O 0.7757(4) 0.89415(10) 0.46715(13) 0.0477(8) Uani 1 1 d . . . . .
O6 O 0.6372(4) 1.00049(10) 0.32665(12) 0.0396(7) Uani 1 1 d . . . . .
O7 O 0.6054(4) 1.06356(10) 0.35306(13) 0.0413(7) Uani 1 1 d . . . . .
O8 O 0.5927(4) 1.07910(10) 0.55787(13) 0.0441(8) Uani 1 1 d . . . . .
O9 O 0.8533(4) 1.07001(10) 0.58250(12) 0.0417(7) Uani 1 1 d . . . . .
N5 N 0.8535(5) 0.92180(11) 0.49294(15) 0.0362(8) Uani 1 1 d . . . . .
N6 N 0.6406(4) 1.02733(11) 0.36179(14) 0.0343(8) Uani 1 1 d . . . . .
N7 N 0.7225(5) 1.06161(11) 0.55510(15) 0.0360(8) Uani 1 1 d . . . . .
C47 C 0.7780(5) 0.98994(12) 0.52750(17) 0.0297(9) Uani 1 1 d . . . . .
C48 C 0.7906(5) 0.96397(13) 0.48357(17) 0.0305(9) Uani 1 1 d . . . . .
C49 C 0.7475(5) 0.97550(13) 0.42969(17) 0.0320(9) Uani 1 1 d . . . . .
H49 H 0.7576 0.9568 0.4009 0.038 Uiso 1 1 calc R U . . .
C50 C 0.6902(5) 1.01451(13) 0.41919(16) 0.0312(9) Uani 1 1 d . . . . .
C51 C 0.6759(5) 1.04260(13) 0.45992(17) 0.0326(9) Uani 1 1 d . . . . .
H51 H 0.6349 1.0696 0.4519 0.039 Uiso 1 1 calc R U . . .
C52 C 0.7240(5) 1.02957(13) 0.51283(17) 0.0324(9) Uani 1 1 d . . . . .
S2 S 1.13015(12) 0.81161(3) 1.14619(4) 0.0326(2) Uani 1 1 d . . . . .
O10 O 1.2086(3) 0.77455(9) 1.13090(12) 0.0363(7) Uani 1 1 d . . . . .
O11 O 1.0291(4) 0.80608(10) 1.18828(11) 0.0397(7) Uani 1 1 d . . . . .
O12 O 1.2388(3) 0.84686(9) 1.15513(12) 0.0361(7) Uani 1 1 d . . . . .
O13 O 0.7619(4) 0.76326(12) 1.12669(15) 0.0553(9) Uani 1 1 d . . . . .
O14 O 0.6670(5) 0.82077(14) 1.15503(16) 0.0689(12) Uani 1 1 d . . . . .
O15 O 0.7155(4) 0.88798(11) 0.91491(13) 0.0490(8) Uani 1 1 d . . . . .
O16 O 0.5103(4) 0.87332(13) 0.95746(15) 0.0564(9) Uani 1 1 d . . . . .
O17 O 1.2975(4) 0.82105(11) 1.03814(15) 0.0488(8) Uani 1 1 d . . . . .
O18 O 1.2661(4) 0.88714(11) 1.03965(15) 0.0555(9) Uani 1 1 d . . . . .
N8 N 0.7448(5) 0.80053(14) 1.12625(17) 0.0455(10) Uani 1 1 d . . . . .
N9 N 0.6552(5) 0.87422(12) 0.95414(15) 0.0417(9) Uani 1 1 d . . . . .
N10 N 1.2152(5) 0.85178(12) 1.04027(15) 0.0396(9) Uani 1 1 d . . . . .
C53 C 0.9879(5) 0.82716(13) 1.08685(17) 0.0319(9) Uani 1 1 d . . . . .
C54 C 0.8193(5) 0.82339(13) 1.08432(17) 0.0329(9) Uani 1 1 d . . . . .
C55 C 0.7083(5) 0.83890(14) 1.04232(18) 0.0355(9) Uani 1 1 d . . . . .
H55 H 0.5940 0.8365 1.0423 0.043 Uiso 1 1 calc R U . . .
C56 C 0.7708(5) 0.85812(13) 1.00008(17) 0.0339(9) Uani 1 1 d . . . . .
C57 C 0.9349(5) 0.86257(14) 0.99908(17) 0.0358(10) Uani 1 1 d . . . . .
H57 H 0.9748 0.8759 0.9696 0.043 Uiso 1 1 calc R U . . .
C58 C 1.0393(5) 0.84683(13) 1.04263(17) 0.0336(9) Uani 1 1 d . . . . .
N1 N 0.7525(4) 0.59352(12) 0.74932(14) 0.0319(8) Uani 1 1 d . . . . .
N2 N 0.8638(7) 0.46047(16) 0.5083(2) 0.0714(14) Uani 1 1 d . . . . .
C1 C 0.7524(5) 0.61688(14) 0.80351(17) 0.0340(9) Uani 1 1 d . . . . .
H1A H 0.7507 0.5958 0.8328 0.041 Uiso 1 1 calc R U . . .
C2 C 0.9097(5) 0.64151(14) 0.81771(17) 0.0334(9) Uani 1 1 d . . . . .
H2 H 0.9092 0.6524 0.8554 0.040 Uiso 1 1 calc R U . . .
C3 C 1.0545(5) 0.61197(15) 0.82142(18) 0.0391(10) Uani 1 1 d . . . . .
H3 H 1.0381 0.5905 0.8490 0.047 Uiso 1 1 calc R U . . .
C4 C 1.0568(5) 0.58988(15) 0.76772(18) 0.0403(10) Uani 1 1 d . . . . .
H4A H 1.0681 0.6104 0.7389 0.048 Uiso 1 1 calc R U . . .
H4B H 1.1526 0.5713 0.7710 0.048 Uiso 1 1 calc R U . . .
C5 C 0.9028(5) 0.56509(14) 0.75132(17) 0.0352(9) Uani 1 1 d . . . . .
H5 H 0.8965 0.5442 0.7805 0.042 Uiso 1 1 calc R U . . .
C6 C 0.8974(5) 0.54203(14) 0.69790(18) 0.0359(9) Uani 1 1 d . . . . .
C7 C 0.8741(6) 0.49993(16) 0.6970(2) 0.0472(11) Uani 1 1 d . . . . .
H7 H 0.8591 0.4860 0.7296 0.057 Uiso 1 1 calc R U . . .
C8 C 0.8725(7) 0.47775(17) 0.6489(2) 0.0561(14) Uani 1 1 d . . . . .
H8 H 0.8582 0.4487 0.6486 0.067 Uiso 1 1 calc R U . . .
C9 C 0.8921(6) 0.49875(16) 0.6010(2) 0.0466(11) Uani 1 1 d . . . . .
C10 C 0.9199(5) 0.54082(14) 0.60203(18) 0.0399(10) Uani 1 1 d . . . . .
H10 H 0.9378 0.5548 0.5698 0.048 Uiso 1 1 calc R U . . .
C11 C 0.9215(5) 0.56238(14) 0.65029(18) 0.0385(10) Uani 1 1 d . . . . .
H11 H 0.9392 0.5913 0.6509 0.046 Uiso 1 1 calc R U . . .
C12 C 0.8794(7) 0.47704(17) 0.5497(2) 0.0560(13) Uani 1 1 d . . . . .
C13 C 0.5973(5) 0.64202(14) 0.80081(18) 0.0375(10) Uani 1 1 d . . . . .
H13A H 0.5024 0.6231 0.7968 0.045 Uiso 1 1 calc R U . . .
H13B H 0.5862 0.6599 0.7681 0.045 Uiso 1 1 calc R U . . .
C14 C 0.5939(6) 0.66893(15) 0.85120(19) 0.0424(11) Uani 1 1 d . . . . .
H14A H 0.6067 0.6515 0.8839 0.064 Uiso 1 1 calc R U . . .
H14B H 0.4893 0.6836 0.8479 0.064 Uiso 1 1 calc R U . . .
H14C H 0.6834 0.6889 0.8541 0.064 Uiso 1 1 calc R U . . .
C15 C 0.9230(6) 0.67954(14) 0.78105(17) 0.0376(10) Uani 1 1 d . . . . .
H15A H 0.9955 0.6726 0.7540 0.045 Uiso 1 1 calc R U . . .
H15B H 0.8135 0.6858 0.7607 0.045 Uiso 1 1 calc R U . . .
C16 C 0.9894(6) 0.71825(16) 0.8125(2) 0.0484(12) Uani 1 1 d . . . . .
H16A H 0.9208 0.7248 0.8403 0.073 Uiso 1 1 calc R U . . .
H16B H 0.9879 0.7414 0.7871 0.073 Uiso 1 1 calc R U . . .
H16C H 1.1017 0.7132 0.8301 0.073 Uiso 1 1 calc R U . . .
C17 C 1.2181(5) 0.63276(17) 0.8412(2) 0.0471(12) Uani 1 1 d . . . . .
H17A H 1.2094 0.6491 0.8739 0.071 Uiso 1 1 calc R U . . .
H17B H 1.2472 0.6508 0.8125 0.071 Uiso 1 1 calc R U . . .
H17C H 1.3028 0.6117 0.8500 0.071 Uiso 1 1 calc R U . . .
C18 C 0.6009(5) 0.56845(14) 0.73373(17) 0.0339(9) Uani 1 1 d . . . . .
C19 C 0.5103(5) 0.57524(15) 0.68309(18) 0.0393(10) Uani 1 1 d . . . . .
H19 H 0.5397 0.5963 0.6598 0.047 Uiso 1 1 calc R U . . .
C20 C 0.3745(6) 0.55033(16) 0.6671(2) 0.0456(11) Uani 1 1 d . . . . .
H20 H 0.3101 0.5543 0.6325 0.055 Uiso 1 1 calc R U . . .
C21 C 0.3334(6) 0.51996(16) 0.7016(2) 0.0454(11) Uani 1 1 d . . . . .
H21 H 0.2404 0.5032 0.6905 0.054 Uiso 1 1 calc R U . . .
C22 C 0.4260(5) 0.51377(14) 0.7519(2) 0.0405(10) Uani 1 1 d . . . . .
H22 H 0.3974 0.4926 0.7751 0.049 Uiso 1 1 calc R U . . .
C23 C 0.5615(5) 0.53853(14) 0.76869(19) 0.0384(10) Uani 1 1 d . . . . .
H23 H 0.6252 0.5348 0.8035 0.046 Uiso 1 1 calc R U . . .
N3 N 0.7573(4) 0.81362(11) 0.61847(13) 0.0285(7) Uani 1 1 d . . . . .
N4 N 0.6028(5) 0.79006(14) 0.90710(17) 0.0543(11) Uani 1 1 d . . . . .
C24 C 0.7659(5) 0.81928(13) 0.55706(16) 0.0322(9) Uani 1 1 d . . . . .
H24 H 0.7992 0.8484 0.5514 0.039 Uiso 1 1 calc R U . . .
C25 C 0.5954(5) 0.81251(13) 0.52319(16) 0.0301(9) Uani 1 1 d . . . . .
H25 H 0.6049 0.8213 0.4851 0.036 Uiso 1 1 calc R U . . .
C26 C 0.4736(5) 0.84267(13) 0.54366(17) 0.0326(9) Uani 1 1 d . . . . .
H26 H 0.5164 0.8712 0.5405 0.039 Uiso 1 1 calc R U . . .
C27 C 0.4621(5) 0.83483(13) 0.60322(17) 0.0319(9) Uani 1 1 d . . . . .
H27A H 0.4226 0.8064 0.6075 0.038 Uiso 1 1 calc R U . . .
H27B H 0.3817 0.8541 0.6152 0.038 Uiso 1 1 calc R U . . .
C28 C 0.6261(5) 0.84046(13) 0.63901(16) 0.0305(9) Uani 1 1 d . . . . .
H28 H 0.6592 0.8700 0.6368 0.037 Uiso 1 1 calc R U . . .
C29 C 0.6217(5) 0.83013(13) 0.69833(17) 0.0310(9) Uani 1 1 d . . . . .
C30 C 0.5746(5) 0.79099(13) 0.71276(18) 0.0351(9) Uani 1 1 d . . . . .
H30 H 0.5428 0.7711 0.6851 0.042 Uiso 1 1 calc R U . . .
C31 C 0.5731(5) 0.78052(14) 0.76658(17) 0.0355(9) Uani 1 1 d . . . . .
H31 H 0.5443 0.7535 0.7762 0.043 Uiso 1 1 calc R U . . .
C32 C 0.6145(5) 0.81022(14) 0.80630(18) 0.0385(10) Uani 1 1 d . . . . .
C33 C 0.6589(6) 0.84987(15) 0.79233(19) 0.0457(11) Uani 1 1 d . . . . .
H33 H 0.6856 0.8701 0.8199 0.055 Uiso 1 1 calc R U . . .
C34 C 0.6639(5) 0.85954(14) 0.73864(18) 0.0391(10) Uani 1 1 d . . . . .
H34 H 0.6961 0.8863 0.7291 0.047 Uiso 1 1 calc R U . . .
C35 C 0.6092(6) 0.79953(15) 0.86291(19) 0.0434(11) Uani 1 1 d . . . . .
C36 C 0.9007(5) 0.79102(14) 0.54221(17) 0.0355(9) Uani 1 1 d . . . . .
H36A H 1.0070 0.8003 0.5622 0.043 Uiso 1 1 calc R U . . .
H36B H 0.8809 0.7627 0.5544 0.043 Uiso 1 1 calc R U . . .
C37 C 0.9107(6) 0.79023(15) 0.48152(18) 0.0414(11) Uani 1 1 d . . . . .
H37A H 0.8093 0.7788 0.4617 0.062 Uiso 1 1 calc R U . . .
H37B H 1.0032 0.7731 0.4750 0.062 Uiso 1 1 calc R U . . .
H37C H 0.9259 0.8183 0.4687 0.062 Uiso 1 1 calc R U . . .
C38 C 0.5376(5) 0.76764(13) 0.51916(17) 0.0329(9) Uani 1 1 d . . . . .
H38A H 0.6324 0.7494 0.5307 0.040 Uiso 1 1 calc R U . . .
H38B H 0.4582 0.7633 0.5448 0.040 Uiso 1 1 calc R U . . .
C39 C 0.4581(6) 0.75514(16) 0.46208(19) 0.0460(11) Uani 1 1 d . . . . .
H39A H 0.5387 0.7570 0.4370 0.069 Uiso 1 1 calc R U . . .
H39B H 0.3664 0.7736 0.4498 0.069 Uiso 1 1 calc R U . . .
H39C H 0.4181 0.7268 0.4628 0.069 Uiso 1 1 calc R U . . .
C40 C 0.3034(5) 0.84059(15) 0.50950(19) 0.0394(10) Uani 1 1 d . . . . .
H40A H 0.3120 0.8460 0.4712 0.059 Uiso 1 1 calc R U . . .
H40B H 0.2324 0.8613 0.5226 0.059 Uiso 1 1 calc R U . . .
H40C H 0.2568 0.8131 0.5129 0.059 Uiso 1 1 calc R U . . .
C41 C 0.9170(5) 0.82235(13) 0.65223(16) 0.0313(9) Uani 1 1 d . . . . .
C42 C 0.9802(5) 0.86181(14) 0.65377(18) 0.0345(9) Uani 1 1 d . . . . .
H42 H 0.9261 0.8829 0.6314 0.041 Uiso 1 1 calc R U . . .
C43 C 1.1232(5) 0.86999(15) 0.68832(18) 0.0393(10) Uani 1 1 d . . . . .
H43 H 1.1671 0.8971 0.6904 0.047 Uiso 1 1 calc R U . . .
C44 C 1.2031(5) 0.83881(15) 0.72006(18) 0.0392(10) Uani 1 1 d . . . . .
H44 H 1.3009 0.8447 0.7441 0.047 Uiso 1 1 calc R U . . .
C45 C 1.1414(5) 0.79951(15) 0.71693(18) 0.0402(10) Uani 1 1 d . . . . .
H45 H 1.1983 0.7782 0.7381 0.048 Uiso 1 1 calc R U . . .
C46 C 0.9957(5) 0.79060(14) 0.68282(17) 0.0335(9) Uani 1 1 d . . . . .
H46 H 0.9519 0.7635 0.6807 0.040 Uiso 1 1 calc R U . . .
H3A H 0.735(5) 0.7836(15) 0.6252(18) 0.032(11) Uiso 1 1 d . . . . .
H1 H 0.763(6) 0.6143(18) 0.724(2) 0.052(15) Uiso 1 1 d . . . . .

loop_
_atom_site_aniso_label
_atom_site_aniso_U_11
_atom_site_aniso_U_22
_atom_site_aniso_U_33
_atom_site_aniso_U_23
_atom_site_aniso_U_13
_atom_site_aniso_U_12
S1 0.0297(5) 0.0298(5) 0.0350(5) 0.0025(4) 0.0100(4) -0.0012(4)
O1 0.0313(15) 0.0322(16) 0.0364(15) -0.0013(12) 0.0130(11) 0.0012(11)
O2 0.0289(16) 0.0438(18) 0.0435(17) 0.0020(14) 0.0086(12) -0.0008(13)
O3 0.0394(17) 0.0283(16) 0.0411(16) 0.0051(12) 0.0090(12) -0.0021(12)
O4 0.0340(18) 0.0408(18) 0.0492(18) 0.0034(14) 0.0115(14) 0.0066(13)
O5 0.070(2) 0.0273(17) 0.0449(18) -0.0023(14) 0.0047(15) -0.0016(15)
O6 0.0420(18) 0.0416(18) 0.0363(16) -0.0025(14) 0.0096(12) -0.0015(13)
O7 0.0464(19) 0.0363(18) 0.0430(17) 0.0073(14) 0.0123(13) -0.0017(13)
O8 0.054(2) 0.0362(18) 0.0453(18) 0.0011(14) 0.0193(15) 0.0094(15)
O9 0.051(2) 0.0374(18) 0.0383(16) -0.0049(13) 0.0103(14) -0.0108(14)
N5 0.042(2) 0.028(2) 0.041(2) -0.0003(16) 0.0119(17) 0.0021(15)
N6 0.031(2) 0.036(2) 0.0382(19) 0.0006(16) 0.0113(14) -0.0042(15)
N7 0.046(2) 0.0297(19) 0.0352(19) 0.0006(15) 0.0148(17) -0.0021(17)
C47 0.024(2) 0.028(2) 0.039(2) 0.0028(17) 0.0101(16) -0.0034(16)
C48 0.026(2) 0.028(2) 0.039(2) -0.0002(17) 0.0092(16) -0.0001(16)
C49 0.028(2) 0.031(2) 0.038(2) -0.0038(17) 0.0107(16) -0.0039(17)
C50 0.029(2) 0.033(2) 0.034(2) 0.0034(17) 0.0099(16) -0.0006(16)
C51 0.032(2) 0.028(2) 0.040(2) 0.0009(17) 0.0123(17) -0.0013(16)
C52 0.034(2) 0.028(2) 0.037(2) -0.0049(17) 0.0114(17) -0.0039(17)
S2 0.0356(6) 0.0282(5) 0.0334(5) -0.0008(4) 0.0028(4) 0.0000(4)
O10 0.0398(17) 0.0294(16) 0.0388(16) -0.0029(12) 0.0030(12) 0.0035(12)
O11 0.0436(18) 0.0454(19) 0.0307(15) 0.0019(13) 0.0073(12) -0.0021(14)
O12 0.0368(17) 0.0268(16) 0.0436(17) -0.0017(12) 0.0023(12) -0.0047(12)
O13 0.055(2) 0.049(2) 0.061(2) 0.0146(17) 0.0050(16) -0.0138(16)
O14 0.058(2) 0.094(3) 0.061(2) 0.021(2) 0.0295(19) 0.029(2)
O15 0.062(2) 0.046(2) 0.0379(18) 0.0071(15) 0.0046(15) 0.0063(16)
O16 0.040(2) 0.069(3) 0.057(2) 0.0080(18) -0.0019(16) 0.0090(17)
O17 0.040(2) 0.042(2) 0.065(2) 0.0053(16) 0.0120(15) -0.0021(15)
O18 0.056(2) 0.047(2) 0.066(2) -0.0058(17) 0.0177(17) -0.0185(17)
N8 0.038(2) 0.053(3) 0.046(2) 0.0099(19) 0.0085(17) 0.0019(18)
N9 0.045(3) 0.039(2) 0.039(2) 0.0040(17) 0.0000(17) 0.0060(17)
N10 0.048(2) 0.035(2) 0.036(2) 0.0027(16) 0.0075(16) -0.0031(18)
C53 0.037(2) 0.023(2) 0.036(2) -0.0030(16) 0.0051(17) -0.0001(16)
C54 0.034(2) 0.034(2) 0.032(2) 0.0018(17) 0.0105(17) -0.0009(17)
C55 0.032(2) 0.037(2) 0.038(2) 0.0021(18) 0.0057(17) -0.0011(18)
C56 0.038(3) 0.029(2) 0.033(2) 0.0008(17) -0.0001(17) 0.0062(17)
C57 0.045(3) 0.031(2) 0.031(2) 0.0031(17) 0.0060(18) -0.0003(18)
C58 0.035(2) 0.027(2) 0.039(2) -0.0021(17) 0.0055(17) -0.0013(17)
N1 0.0262(19) 0.035(2) 0.0354(18) -0.0009(16) 0.0072(14) 0.0012(14)
N2 0.117(4) 0.049(3) 0.054(3) -0.003(2) 0.031(3) -0.010(3)
C1 0.037(2) 0.035(2) 0.032(2) 0.0000(18) 0.0097(17) -0.0010(18)
C2 0.029(2) 0.039(3) 0.032(2) -0.0003(18) 0.0051(16) -0.0062(18)
C3 0.035(3) 0.045(3) 0.038(2) 0.0028(19) 0.0076(18) -0.0016(19)
C4 0.036(3) 0.043(3) 0.042(2) 0.001(2) 0.0100(19) -0.001(2)
C5 0.030(2) 0.040(3) 0.036(2) 0.0040(18) 0.0069(17) 0.0058(18)
C6 0.034(2) 0.038(2) 0.037(2) 0.0000(18) 0.0105(17) 0.0026(18)
C7 0.062(3) 0.043(3) 0.040(2) -0.001(2) 0.016(2) -0.008(2)
C8 0.085(4) 0.038(3) 0.049(3) -0.008(2) 0.019(3) -0.017(3)
C9 0.056(3) 0.041(3) 0.046(3) -0.004(2) 0.017(2) 0.002(2)
C10 0.042(3) 0.039(3) 0.040(2) 0.0023(19) 0.0109(19) 0.0040(19)
C11 0.041(3) 0.033(2) 0.042(2) 0.0004(19) 0.0082(19) 0.0088(18)
C12 0.080(4) 0.042(3) 0.049(3) -0.006(2) 0.021(3) -0.010(3)
C13 0.035(3) 0.038(3) 0.041(2) -0.0013(19) 0.0103(18) -0.0010(19)
C14 0.042(3) 0.041(3) 0.046(3) -0.005(2) 0.012(2) -0.001(2)
C15 0.040(3) 0.040(3) 0.033(2) -0.0013(18) 0.0065(18) -0.0062(19)
C16 0.060(3) 0.042(3) 0.043(3) -0.003(2) 0.009(2) -0.018(2)
C17 0.034(3) 0.064(3) 0.043(3) 0.000(2) 0.0055(19) -0.005(2)
C18 0.028(2) 0.035(2) 0.039(2) -0.0041(18) 0.0070(17) -0.0025(17)
C19 0.034(3) 0.042(3) 0.042(2) -0.003(2) 0.0042(18) -0.0031(19)
C20 0.035(3) 0.049(3) 0.052(3) -0.010(2) 0.001(2) -0.003(2)
C21 0.034(3) 0.045(3) 0.059(3) -0.015(2) 0.011(2) -0.005(2)
C22 0.035(3) 0.036(2) 0.055(3) -0.005(2) 0.020(2) -0.0022(19)
C23 0.033(2) 0.041(3) 0.043(2) 0.0014(19) 0.0104(18) -0.0010(19)
N3 0.0244(18) 0.031(2) 0.0307(17) -0.0004(14) 0.0052(13) 0.0008(13)
N4 0.068(3) 0.054(3) 0.041(2) 0.007(2) 0.0078(19) -0.004(2)
C24 0.031(2) 0.034(2) 0.033(2) 0.0006(17) 0.0085(16) 0.0002(17)
C25 0.030(2) 0.029(2) 0.031(2) 0.0044(16) 0.0043(16) -0.0010(16)
C26 0.030(2) 0.029(2) 0.038(2) 0.0029(17) 0.0051(17) 0.0010(17)
C27 0.027(2) 0.032(2) 0.037(2) 0.0007(17) 0.0064(16) 0.0023(16)
C28 0.029(2) 0.027(2) 0.037(2) 0.0010(17) 0.0090(16) 0.0038(16)
C29 0.026(2) 0.031(2) 0.037(2) 0.0014(17) 0.0058(16) -0.0019(16)
C30 0.037(3) 0.030(2) 0.039(2) -0.0021(18) 0.0079(18) 0.0013(17)
C31 0.036(2) 0.032(2) 0.040(2) 0.0051(18) 0.0091(18) 0.0008(18)
C32 0.038(3) 0.039(3) 0.039(2) 0.0044(19) 0.0084(18) 0.0008(19)
C33 0.059(3) 0.042(3) 0.037(2) -0.002(2) 0.007(2) -0.010(2)
C34 0.047(3) 0.032(2) 0.039(2) 0.0004(19) 0.0086(19) -0.0104(19)
C35 0.049(3) 0.043(3) 0.037(3) 0.001(2) 0.0059(19) -0.003(2)
C36 0.030(2) 0.038(2) 0.040(2) 0.0007(19) 0.0087(17) 0.0037(17)
C37 0.040(3) 0.045(3) 0.041(2) -0.003(2) 0.0112(19) 0.001(2)
C38 0.034(2) 0.030(2) 0.035(2) 0.0005(17) 0.0031(17) -0.0006(17)
C39 0.055(3) 0.041(3) 0.039(2) -0.003(2) -0.002(2) -0.006(2)
C40 0.033(2) 0.041(3) 0.043(2) 0.004(2) 0.0010(18) 0.0006(19)
C41 0.025(2) 0.036(2) 0.033(2) -0.0018(17) 0.0041(16) -0.0005(17)
C42 0.028(2) 0.036(2) 0.040(2) 0.0000(18) 0.0076(17) -0.0035(17)
C43 0.031(2) 0.044(3) 0.044(2) -0.003(2) 0.0104(18) -0.0068(19)
C44 0.028(2) 0.047(3) 0.042(2) -0.001(2) 0.0052(18) -0.0055(19)
C45 0.030(2) 0.049(3) 0.041(2) 0.006(2) 0.0044(18) 0.003(2)
C46 0.028(2) 0.035(2) 0.038(2) 0.0020(18) 0.0071(17) -0.0023(17)

loop_
_atom_type_symbol
_atom_type_description
_atom_type_scat_dispersion_real
_atom_type_scat_dispersion_imag
_atom_type_scat_source
C C 0.0181 0.0091 'International Tables Vol C Tables 4.2.6.8 and 6.1.1.4'
H H 0.0000 0.0000 'International Tables Vol C Tables 4.2.6.8 and 6.1.1.4'
N N 0.0311 0.0180 'International Tables Vol C Tables 4.2.6.8 and 6.1.1.4'
O O 0.0492 0.0322 'International Tables Vol C Tables 4.2.6.8 and 6.1.1.4'
S S 0.3331 0.5567 'International Tables Vol C Tables 4.2.6.8 and 6.1.1.4'

loop_
_geom_angle_atom_site_label_1
_geom_angle_atom_site_label_2
_geom_angle_atom_site_label_3
_geom_angle
_geom_angle_site_symmetry_1
_geom_angle_site_symmetry_3
_geom_angle_publ_flag
O2 S1 O1 114.75(18) . . ?
O2 S1 O3 115.37(18) . . ?
O1 S1 O3 113.39(17) . . ?
O2 S1 C47 106.75(18) . . ?
O1 S1 C47 103.11(17) . . ?
O3 S1 C47 101.43(18) . . ?
O4 N5 O5 124.8(4) . . ?
O4 N5 C48 118.3(3) . . ?
O5 N5 C48 116.9(4) . . ?
O7 N6 O6 125.2(4) . . ?
O7 N6 C50 117.7(3) . . ?
O6 N6 C50 117.1(4) . . ?
O9 N7 O8 125.3(4) . . ?
O9 N7 C52 116.8(4) . . ?
O8 N7 C52 117.8(4) . . ?
C52 C47 C48 114.4(4) . . ?
C52 C47 S1 121.6(3) . . ?
C48 C47 S1 123.1(3) . . ?
C49 C48 C47 123.6(4) . . ?
C49 C48 N5 116.0(4) . . ?
C47 C48 N5 120.4(4) . . ?
C50 C49 C48 117.9(4) . . ?
C50 C49 H49 121.0 . . ?
C48 C49 H49 121.0 . . ?
C49 C50 C51 122.7(4) . . ?
C49 C50 N6 118.9(4) . . ?
C51 C50 N6 118.4(4) . . ?
C50 C51 C52 116.7(4) . . ?
C50 C51 H51 121.6 . . ?
C52 C51 H51 121.6 . . ?
C51 C52 C47 124.6(4) . . ?
C51 C52 N7 115.3(4) . . ?
C47 C52 N7 120.1(4) . . ?
O11 S2 O10 114.72(19) . . ?
O11 S2 O12 113.61(18) . . ?
O10 S2 O12 113.82(18) . . ?
O11 S2 C53 104.19(19) . . ?
O10 S2 C53 106.36(18) . . ?
O12 S2 C53 102.53(18) . . ?
O13 N8 O14 126.8(4) . . ?
O13 N8 C54 116.3(4) . . ?
O14 N8 C54 116.8(4) . . ?
O16 N9 O15 125.3(4) . . ?
O16 N9 C56 118.3(4) . . ?
O15 N9 C56 116.4(4) . . ?
O17 N10 O18 125.0(4) . . ?
O17 N10 C58 118.4(4) . . ?
O18 N10 C58 116.5(4) . . ?
C58 C53 C54 115.3(4) . . ?
C58 C53 S2 122.0(3) . . ?
C54 C53 S2 122.5(3) . . ?
C55 C54 C53 123.5(4) . . ?
C55 C54 N8 114.4(4) . . ?
C53 C54 N8 122.1(4) . . ?
C54 C55 C56 117.0(4) . . ?
C54 C55 H55 121.5 . . ?
C56 C55 H55 121.5 . . ?
C57 C56 C55 123.0(4) . . ?
C57 C56 N9 118.7(4) . . ?
C55 C56 N9 118.2(4) . . ?
C56 C57 C58 117.0(4) . . ?
C56 C57 H57 121.5 . . ?
C58 C57 H57 121.5 . . ?
C57 C58 C53 124.0(4) . . ?
C57 C58 N10 115.9(4) . . ?
C53 C58 N10 120.2(4) . . ?
C18 N1 C1 112.5(3) . . ?
C18 N1 C5 108.9(3) . . ?
C1 N1 C5 111.8(3) . . ?
C18 N1 H1 112(3) . . ?
C1 N1 H1 104(3) . . ?
C5 N1 H1 107(3) . . ?
C13 C1 C2 114.7(4) . . ?
C13 C1 N1 109.7(3) . . ?
C2 C1 N1 110.3(3) . . ?
C13 C1 H1A 107.3 . . ?
C2 C1 H1A 107.3 . . ?
N1 C1 H1A 107.3 . . ?
C1 C2 C3 108.7(4) . . ?
C1 C2 C15 114.6(3) . . ?
C3 C2 C15 114.3(4) . . ?
C1 C2 H2 106.2 . . ?
C3 C2 H2 106.2 . . ?
C15 C2 H2 106.2 . . ?
C4 C3 C2 110.9(4) . . ?
C4 C3 C17 111.3(4) . . ?
C2 C3 C17 113.1(4) . . ?
C4 C3 H3 107.0 . . ?
C2 C3 H3 107.0 . . ?
C17 C3 H3 107.0 . . ?
C5 C4 C3 111.5(4) . . ?
C5 C4 H4A 109.3 . . ?
C3 C4 H4A 109.3 . . ?
C5 C4 H4B 109.3 . . ?
C3 C4 H4B 109.3 . . ?
H4A C4 H4B 108.0 . . ?
C4 C5 C6 114.3(4) . . ?
C4 C5 N1 109.5(4) . . ?
C6 C5 N1 110.4(3) . . ?
C4 C5 H5 107.5 . . ?
C6 C5 H5 107.5 . . ?
N1 C5 H5 107.5 . . ?
C7 C6 C11 119.6(4) . . ?
C7 C6 C5 119.2(4) . . ?
C11 C6 C5 121.1(4) . . ?
C6 C7 C8 120.6(5) . . ?
C6 C7 H7 119.7 . . ?
C8 C7 H7 119.7 . . ?
C7 C8 C9 119.2(5) . . ?
C7 C8 H8 120.4 . . ?
C9 C8 H8 120.4 . . ?
C10 C9 C8 120.4(4) . . ?
C10 C9 C12 119.1(4) . . ?
C8 C9 C12 120.5(5) . . ?
C11 C10 C9 119.6(4) . . ?
C11 C10 H10 120.2 . . ?
C9 C10 H10 120.2 . . ?
C10 C11 C6 120.6(4) . . ?
C10 C11 H11 119.7 . . ?
C6 C11 H11 119.7 . . ?
N2 C12 C9 177.5(7) . . ?
C1 C13 C14 113.0(4) . . ?
C1 C13 H13A 109.0 . . ?
C14 C13 H13A 109.0 . . ?
C1 C13 H13B 109.0 . . ?
C14 C13 H13B 109.0 . . ?
H13A C13 H13B 107.8 . . ?
C13 C14 H14A 109.5 . . ?
C13 C14 H14B 109.5 . . ?
H14A C14 H14B 109.5 . . ?
C13 C14 H14C 109.5 . . ?
H14A C14 H14C 109.5 . . ?
H14B C14 H14C 109.5 . . ?
C16 C15 C2 114.0(4) . . ?
C16 C15 H15A 108.8 . . ?
C2 C15 H15A 108.8 . . ?
C16 C15 H15B 108.8 . . ?
C2 C15 H15B 108.8 . . ?
H15A C15 H15B 107.7 . . ?
C15 C16 H16A 109.5 . . ?
C15 C16 H16B 109.5 . . ?
H16A C16 H16B 109.5 . . ?
C15 C16 H16C 109.5 . . ?
H16A C16 H16C 109.5 . . ?
H16B C16 H16C 109.5 . . ?
C3 C17 H17A 109.5 . . ?
C3 C17 H17B 109.5 . . ?
H17A C17 H17B 109.5 . . ?
C3 C17 H17C 109.5 . . ?
H17A C17 H17C 109.5 . . ?
H17B C17 H17C 109.5 . . ?
C23 C18 C19 122.6(4) . . ?
C23 C18 N1 119.4(4) . . ?
C19 C18 N1 117.9(4) . . ?
C18 C19 C20 118.1(4) . . ?
C18 C19 H19 121.0 . . ?
C20 C19 H19 121.0 . . ?
C21 C20 C19 120.1(5) . . ?
C21 C20 H20 119.9 . . ?
C19 C20 H20 119.9 . . ?
C22 C21 C20 120.6(4) . . ?
C22 C21 H21 119.7 . . ?
C20 C21 H21 119.7 . . ?
C21 C22 C23 120.1(4) . . ?
C21 C22 H22 120.0 . . ?
C23 C22 H22 120.0 . . ?
C18 C23 C22 118.4(4) . . ?
C18 C23 H23 120.8 . . ?
C22 C23 H23 120.8 . . ?
C41 N3 C28 108.6(3) . . ?
C41 N3 C24 111.4(3) . . ?
C28 N3 C24 113.5(3) . . ?
C41 N3 H3A 105(2) . . ?
C28 N3 H3A 110(2) . . ?
C24 N3 H3A 108(2) . . ?
C36 C24 N3 108.0(3) . . ?
C36 C24 C25 115.0(4) . . ?
N3 C24 C25 110.2(3) . . ?
C36 C24 H24 107.8 . . ?
N3 C24 H24 107.8 . . ?
C25 C24 H24 107.8 . . ?
C38 C25 C26 114.3(3) . . ?
C38 C25 C24 114.9(3) . . ?
C26 C25 C24 108.6(3) . . ?
C38 C25 H25 106.1 . . ?
C26 C25 H25 106.1 . . ?
C24 C25 H25 106.1 . . ?
C27 C26 C40 110.1(3) . . ?
C27 C26 C25 110.7(3) . . ?
C40 C26 C25 112.5(4) . . ?
C27 C26 H26 107.8 . . ?
C40 C26 H26 107.8 . . ?
C25 C26 H26 107.8 . . ?
C26 C27 C28 111.6(3) . . ?
C26 C27 H27A 109.3 . . ?
C28 C27 H27A 109.3 . . ?
C26 C27 H27B 109.3 . . ?
C28 C27 H27B 109.3 . . ?
H27A C27 H27B 108.0 . . ?
C29 C28 C27 113.0(3) . . ?
C29 C28 N3 108.5(3) . . ?
C27 C28 N3 110.6(3) . . ?
C29 C28 H28 108.2 . . ?
C27 C28 H28 108.2 . . ?
N3 C28 H28 108.2 . . ?
C34 C29 C30 119.5(4) . . ?
C34 C29 C28 120.4(4) . . ?
C30 C29 C28 120.0(4) . . ?
C31 C30 C29 121.2(4) . . ?
C31 C30 H30 119.4 . . ?
C29 C30 H30 119.4 . . ?
C30 C31 C32 118.7(4) . . ?
C30 C31 H31 120.7 . . ?
C32 C31 H31 120.7 . . ?
C31 C32 C33 120.8(4) . . ?
C31 C32 C35 118.8(4) . . ?
C33 C32 C35 120.5(4) . . ?
C34 C33 C32 119.9(4) . . ?
C34 C33 H33 120.1 . . ?
C32 C33 H33 120.1 . . ?
C33 C34 C29 120.0(4) . . ?
C33 C34 H34 120.0 . . ?
C29 C34 H34 120.0 . . ?
N4 C35 C32 178.0(5) . . ?
C37 C36 C24 113.4(4) . . ?
C37 C36 H36A 108.9 . . ?
C24 C36 H36A 108.9 . . ?
C37 C36 H36B 108.9 . . ?
C24 C36 H36B 108.9 . . ?
H36A C36 H36B 107.7 . . ?
C36 C37 H37A 109.5 . . ?
C36 C37 H37B 109.5 . . ?
H37A C37 H37B 109.5 . . ?
C36 C37 H37C 109.5 . . ?
H37A C37 H37C 109.5 . . ?
H37B C37 H37C 109.5 . . ?
C39 C38 C25 113.6(4) . . ?
C39 C38 H38A 108.8 . . ?
C25 C38 H38A 108.8 . . ?
C39 C38 H38B 108.8 . . ?
C25 C38 H38B 108.8 . . ?
H38A C38 H38B 107.7 . . ?
C38 C39 H39A 109.5 . . ?
C38 C39 H39B 109.5 . . ?
H39A C39 H39B 109.5 . . ?
C38 C39 H39C 109.5 . . ?
H39A C39 H39C 109.5 . . ?
H39B C39 H39C 109.5 . . ?
C26 C40 H40A 109.5 . . ?
C26 C40 H40B 109.5 . . ?
H40A C40 H40B 109.5 . . ?
C26 C40 H40C 109.5 . . ?
H40A C40 H40C 109.5 . . ?
H40B C40 H40C 109.5 . . ?
C42 C41 C46 122.0(4) . . ?
C42 C41 N3 119.7(4) . . ?
C46 C41 N3 118.3(4) . . ?
C43 C42 C41 118.8(4) . . ?
C43 C42 H42 120.6 . . ?
C41 C42 H42 120.6 . . ?
C42 C43 C44 120.2(4) . . ?
C42 C43 H43 119.9 . . ?
C44 C43 H43 119.9 . . ?
C45 C44 C43 120.3(4) . . ?
C45 C44 H44 119.9 . . ?
C43 C44 H44 119.9 . . ?
C44 C45 C46 120.5(4) . . ?
C44 C45 H45 119.8 . . ?
C46 C45 H45 119.8 . . ?
C41 C46 C45 118.1(4) . . ?
C41 C46 H46 120.9 . . ?
C45 C46 H46 120.9 . . ?

loop_
_geom_bond_atom_site_label_1
_geom_bond_atom_site_label_2
_geom_bond_distance
_geom_bond_site_symmetry_2
_geom_bond_publ_flag
S1 O2 1.434(3) . ?
S1 O1 1.446(3) . ?
S1 O3 1.450(3) . ?
S1 C47 1.827(4) . ?
O4 N5 1.215(5) . ?
O5 N5 1.228(5) . ?
O6 N6 1.230(5) . ?
O7 N6 1.223(5) . ?
O8 N7 1.226(5) . ?
O9 N7 1.221(5) . ?
N5 C48 1.471(5) . ?
N6 C50 1.481(5) . ?
N7 C52 1.478(5) . ?
C47 C52 1.393(6) . ?
C47 C48 1.394(6) . ?
C48 C49 1.382(6) . ?
C49 C50 1.364(6) . ?
C49 H49 0.9500 . ?
C50 C51 1.379(6) . ?
C51 C52 1.380(6) . ?
C51 H51 0.9500 . ?
S2 O11 1.443(3) . ?
S2 O10 1.445(3) . ?
S2 O12 1.452(3) . ?
S2 C53 1.814(4) . ?
O13 N8 1.218(6) . ?
O14 N8 1.222(6) . ?
O15 N9 1.241(5) . ?
O16 N9 1.215(5) . ?
O17 N10 1.214(5) . ?
O18 N10 1.224(5) . ?
N8 C54 1.485(6) . ?
N9 C56 1.470(6) . ?
N10 C58 1.475(6) . ?
C53 C58 1.390(6) . ?
C53 C54 1.393(6) . ?
C54 C55 1.377(6) . ?
C55 C56 1.384(6) . ?
C55 H55 0.9500 . ?
C56 C57 1.370(6) . ?
C57 C58 1.377(6) . ?
C57 H57 0.9500 . ?
N1 C18 1.497(5) . ?
N1 C1 1.543(5) . ?
N1 C5 1.544(5) . ?
N1 H1 0.93(6) . ?
N2 C12 1.148(7) . ?
C1 C13 1.515(6) . ?
C1 C2 1.524(6) . ?
C1 H1A 1.0000 . ?
C2 C3 1.527(6) . ?
C2 C15 1.547(6) . ?
C2 H2 1.0000 . ?
C3 C4 1.515(6) . ?
C3 C17 1.527(7) . ?
C3 H3 1.0000 . ?
C4 C5 1.511(6) . ?
C4 H4A 0.9900 . ?
C4 H4B 0.9900 . ?
C5 C6 1.516(6) . ?
C5 H5 1.0000 . ?
C6 C7 1.380(7) . ?
C6 C11 1.393(6) . ?
C7 C8 1.392(7) . ?
C7 H7 0.9500 . ?
C8 C9 1.399(7) . ?
C8 H8 0.9500 . ?
C9 C10 1.385(7) . ?
C9 C12 1.446(7) . ?
C10 C11 1.385(6) . ?
C10 H10 0.9500 . ?
C11 H11 0.9500 . ?
C13 C14 1.529(6) . ?
C13 H13A 0.9900 . ?
C13 H13B 0.9900 . ?
C14 H14A 0.9800 . ?
C14 H14B 0.9800 . ?
C14 H14C 0.9800 . ?
C15 C16 1.536(6) . ?
C15 H15A 0.9900 . ?
C15 H15B 0.9900 . ?
C16 H16A 0.9800 . ?
C16 H16B 0.9800 . ?
C16 H16C 0.9800 . ?
C17 H17A 0.9800 . ?
C17 H17B 0.9800 . ?
C17 H17C 0.9800 . ?
C18 C23 1.374(6) . ?
C18 C19 1.381(6) . ?
C19 C20 1.393(6) . ?
C19 H19 0.9500 . ?
C20 C21 1.380(7) . ?
C20 H20 0.9500 . ?
C21 C22 1.377(7) . ?
C21 H21 0.9500 . ?
C22 C23 1.392(6) . ?
C22 H22 0.9500 . ?
C23 H23 0.9500 . ?
N3 C41 1.483(5) . ?
N3 C28 1.538(5) . ?
N3 C24 1.546(5) . ?
N3 H3A 1.01(5) . ?
N4 C35 1.147(6) . ?
C24 C36 1.532(6) . ?
C24 C25 1.547(6) . ?
C24 H24 1.0000 . ?
C25 C38 1.532(6) . ?
C25 C26 1.545(6) . ?
C25 H25 1.0000 . ?
C26 C27 1.516(6) . ?
C26 C40 1.533(6) . ?
C26 H26 1.0000 . ?
C27 C28 1.518(6) . ?
C27 H27A 0.9900 . ?
C27 H27B 0.9900 . ?
C28 C29 1.515(6) . ?
C28 H28 1.0000 . ?
C29 C34 1.389(6) . ?
C29 C30 1.392(6) . ?
C30 C31 1.379(6) . ?
C30 H30 0.9500 . ?
C31 C32 1.384(6) . ?
C31 H31 0.9500 . ?
C32 C33 1.397(7) . ?
C32 C35 1.453(6) . ?
C33 C34 1.375(6) . ?
C33 H33 0.9500 . ?
C34 H34 0.9500 . ?
C36 C37 1.520(6) . ?
C36 H36A 0.9900 . ?
C36 H36B 0.9900 . ?
C37 H37A 0.9800 . ?
C37 H37B 0.9800 . ?
C37 H37C 0.9800 . ?
C38 C39 1.524(6) . ?
C38 H38A 0.9900 . ?
C38 H38B 0.9900 . ?
C39 H39A 0.9800 . ?
C39 H39B 0.9800 . ?
C39 H39C 0.9800 . ?
C40 H40A 0.9800 . ?
C40 H40B 0.9800 . ?
C40 H40C 0.9800 . ?
C41 C42 1.382(6) . ?
C41 C46 1.384(6) . ?
C42 C43 1.379(6) . ?
C42 H42 0.9500 . ?
C43 C44 1.388(7) . ?
C43 H43 0.9500 . ?
C44 C45 1.372(7) . ?
C44 H44 0.9500 . ?
C45 C46 1.396(6) . ?
C45 H45 0.9500 . ?
C46 H46 0.9500 . ?

loop_
_geom_hbond_atom_site_label_D
_geom_hbond_atom_site_label_H
_geom_hbond_atom_site_label_A
_geom_hbond_distance_DH
_geom_hbond_distance_HA
_geom_hbond_distance_DA
_geom_hbond_angle_DHA
_geom_hbond_site_symmetry_A
N3 H3A O10 1.01(5) 1.91(5) 2.913(5) 173(4) 4_575
N1 H1 O12 0.93(6) 2.11(6) 3.023(5) 166(5) 4_575

loop_
_geom_torsion_atom_site_label_1
_geom_torsion_atom_site_label_2
_geom_torsion_atom_site_label_3
_geom_torsion_atom_site_label_4
_geom_torsion
_geom_torsion_site_symmetry_1
_geom_torsion_site_symmetry_2
_geom_torsion_site_symmetry_3
_geom_torsion_site_symmetry_4
_geom_torsion_publ_flag
O2 S1 C47 C52 -102.0(3) . . . . ?
O1 S1 C47 C52 19.3(4) . . . . ?
O3 S1 C47 C52 136.9(3) . . . . ?
O2 S1 C47 C48 89.9(4) . . . . ?
O1 S1 C47 C48 -148.8(3) . . . . ?
O3 S1 C47 C48 -31.3(4) . . . . ?
C52 C47 C48 C49 -2.5(6) . . . . ?
S1 C47 C48 C49 166.4(3) . . . . ?
C52 C47 C48 N5 177.1(4) . . . . ?
S1 C47 C48 N5 -14.0(5) . . . . ?
O4 N5 C48 C49 130.1(4) . . . . ?
O5 N5 C48 C49 -47.3(5) . . . . ?
O4 N5 C48 C47 -49.5(5) . . . . ?
O5 N5 C48 C47 133.1(4) . . . . ?
C47 C48 C49 C50 0.2(6) . . . . ?
N5 C48 C49 C50 -179.4(4) . . . . ?
C48 C49 C50 C51 0.8(6) . . . . ?
C48 C49 C50 N6 -179.0(3) . . . . ?
O7 N6 C50 C49 -172.7(4) . . . . ?
O6 N6 C50 C49 7.7(5) . . . . ?
O7 N6 C50 C51 7.4(5) . . . . ?
O6 N6 C50 C51 -172.1(4) . . . . ?
C49 C50 C51 C52 0.5(6) . . . . ?
N6 C50 C51 C52 -179.7(3) . . . . ?
C50 C51 C52 C47 -3.1(6) . . . . ?
C50 C51 C52 N7 174.2(4) . . . . ?
C48 C47 C52 C51 4.0(6) . . . . ?
S1 C47 C52 C51 -165.1(3) . . . . ?
C48 C47 C52 N7 -173.2(4) . . . . ?
S1 C47 C52 N7 17.7(5) . . . . ?
O9 N7 C52 C51 -117.6(4) . . . . ?
O8 N7 C52 C51 58.5(5) . . . . ?
O9 N7 C52 C47 59.8(5) . . . . ?
O8 N7 C52 C47 -124.1(4) . . . . ?
O11 S2 C53 C58 160.9(3) . . . . ?
O10 S2 C53 C58 -77.5(4) . . . . ?
O12 S2 C53 C58 42.3(4) . . . . ?
O11 S2 C53 C54 -13.6(4) . . . . ?
O10 S2 C53 C54 108.0(4) . . . . ?
O12 S2 C53 C54 -132.2(3) . . . . ?
C58 C53 C54 C55 -2.0(6) . . . . ?
S2 C53 C54 C55 172.8(4) . . . . ?
C58 C53 C54 N8 175.5(4) . . . . ?
S2 C53 C54 N8 -9.7(6) . . . . ?
O13 N8 C54 C55 107.9(5) . . . . ?
O14 N8 C54 C55 -69.0(6) . . . . ?
O13 N8 C54 C53 -69.8(6) . . . . ?
O14 N8 C54 C53 113.3(5) . . . . ?
C53 C54 C55 C56 1.9(7) . . . . ?
N8 C54 C55 C56 -175.8(4) . . . . ?
C54 C55 C56 C57 -0.9(7) . . . . ?
C54 C55 C56 N9 178.7(4) . . . . ?
O16 N9 C56 C57 -173.8(4) . . . . ?
O15 N9 C56 C57 5.7(6) . . . . ?
O16 N9 C56 C55 6.5(6) . . . . ?
O15 N9 C56 C55 -173.9(4) . . . . ?
C55 C56 C57 C58 0.1(6) . . . . ?
N9 C56 C57 C58 -179.5(4) . . . . ?
C56 C57 C58 C53 -0.3(6) . . . . ?
C56 C57 C58 N10 179.6(4) . . . . ?
C54 C53 C58 C57 1.1(6) . . . . ?
S2 C53 C58 C57 -173.7(3) . . . . ?
C54 C53 C58 N10 -178.7(4) . . . . ?
S2 C53 C58 N10 6.5(6) . . . . ?
O17 N10 C58 C57 -116.6(5) . . . . ?
O18 N10 C58 C57 62.2(5) . . . . ?
O17 N10 C58 C53 63.3(5) . . . . ?
O18 N10 C58 C53 -118.0(5) . . . . ?
C18 N1 C1 C13 -53.3(5) . . . . ?
C5 N1 C1 C13 -176.2(4) . . . . ?
C18 N1 C1 C2 179.5(3) . . . . ?
C5 N1 C1 C2 56.6(4) . . . . ?
C13 C1 C2 C3 177.5(4) . . . . ?
N1 C1 C2 C3 -58.1(4) . . . . ?
C13 C1 C2 C15 -53.2(5) . . . . ?
N1 C1 C2 C15 71.3(5) . . . . ?
C1 C2 C3 C4 60.0(5) . . . . ?
C15 C2 C3 C4 -69.5(5) . . . . ?
C1 C2 C3 C17 -174.1(4) . . . . ?
C15 C2 C3 C17 56.4(5) . . . . ?
C2 C3 C4 C5 -59.9(5) . . . . ?
C17 C3 C4 C5 173.2(4) . . . . ?
C3 C4 C5 C6 -179.8(4) . . . . ?
C3 C4 C5 N1 55.8(5) . . . . ?
C18 N1 C5 C4 -179.3(3) . . . . ?
C1 N1 C5 C4 -54.4(4) . . . . ?
C18 N1 C5 C6 54.0(4) . . . . ?
C1 N1 C5 C6 178.9(3) . . . . ?
C4 C5 C6 C7 123.7(5) . . . . ?
N1 C5 C6 C7 -112.4(5) . . . . ?
C4 C5 C6 C11 -53.9(6) . . . . ?
N1 C5 C6 C11 70.0(5) . . . . ?
C11 C6 C7 C8 -0.8(7) . . . . ?
C5 C6 C7 C8 -178.4(5) . . . . ?
C6 C7 C8 C9 -1.0(8) . . . . ?
C7 C8 C9 C10 2.8(8) . . . . ?
C7 C8 C9 C12 -175.6(5) . . . . ?
C8 C9 C10 C11 -2.7(7) . . . . ?
C12 C9 C10 C11 175.7(5) . . . . ?
C9 C10 C11 C6 0.8(7) . . . . ?
C7 C6 C11 C10 0.9(7) . . . . ?
C5 C6 C11 C10 178.5(4) . . . . ?
C2 C1 C13 C14 -50.5(5) . . . . ?
N1 C1 C13 C14 -175.2(4) . . . . ?
C1 C2 C15 C16 136.8(4) . . . . ?
C3 C2 C15 C16 -96.7(5) . . . . ?
C1 N1 C18 C23 -58.5(5) . . . . ?
C5 N1 C18 C23 66.0(5) . . . . ?
C1 N1 C18 C19 124.6(4) . . . . ?
C5 N1 C18 C19 -110.9(4) . . . . ?
C23 C18 C19 C20 -0.5(7) . . . . ?
N1 C18 C19 C20 176.3(4) . . . . ?
C18 C19 C20 C21 0.1(7) . . . . ?
C19 C20 C21 C22 -0.3(7) . . . . ?
C20 C21 C22 C23 0.7(7) . . . . ?
C19 C18 C23 C22 0.9(7) . . . . ?
N1 C18 C23 C22 -175.8(4) . . . . ?
C21 C22 C23 C18 -1.0(7) . . . . ?
C41 N3 C24 C36 57.0(4) . . . . ?
C28 N3 C24 C36 179.9(3) . . . . ?
C41 N3 C24 C25 -176.6(3) . . . . ?
C28 N3 C24 C25 -53.7(4) . . . . ?
C36 C24 C25 C38 49.7(5) . . . . ?
N3 C24 C25 C38 -72.6(4) . . . . ?
C36 C24 C25 C26 179.1(3) . . . . ?
N3 C24 C25 C26 56.8(4) . . . . ?
C38 C25 C26 C27 69.0(4) . . . . ?
C24 C25 C26 C27 -60.8(4) . . . . ?
C38 C25 C26 C40 -54.7(5) . . . . ?
C24 C25 C26 C40 175.5(3) . . . . ?
C40 C26 C27 C28 -174.8(4) . . . . ?
C25 C26 C27 C28 60.2(5) . . . . ?
C26 C27 C28 C29 -176.2(3) . . . . ?
C26 C27 C28 N3 -54.3(5) . . . . ?
C41 N3 C28 C29 -59.4(4) . . . . ?
C24 N3 C28 C29 176.2(3) . . . . ?
C41 N3 C28 C27 176.1(3) . . . . ?
C24 N3 C28 C27 51.7(4) . . . . ?
C27 C28 C29 C34 -121.3(4) . . . . ?
N3 C28 C29 C34 115.6(4) . . . . ?
C27 C28 C29 C30 58.5(5) . . . . ?
N3 C28 C29 C30 -64.6(5) . . . . ?
C34 C29 C30 C31 -1.7(6) . . . . ?
C28 C29 C30 C31 178.5(4) . . . . ?
C29 C30 C31 C32 2.1(6) . . . . ?
C30 C31 C32 C33 -0.8(7) . . . . ?
C30 C31 C32 C35 178.6(4) . . . . ?
C31 C32 C33 C34 -0.9(7) . . . . ?
C35 C32 C33 C34 179.8(5) . . . . ?
C32 C33 C34 C29 1.3(7) . . . . ?
C30 C29 C34 C33 0.0(7) . . . . ?
C28 C29 C34 C33 179.8(4) . . . . ?
N3 C24 C36 C37 174.1(4) . . . . ?
C25 C24 C36 C37 50.6(5) . . . . ?
C26 C25 C38 C39 96.6(4) . . . . ?
C24 C25 C38 C39 -136.8(4) . . . . ?
C28 N3 C41 C42 -60.2(5) . . . . ?
C24 N3 C41 C42 65.4(5) . . . . ?
C28 N3 C41 C46 117.7(4) . . . . ?
C24 N3 C41 C46 -116.7(4) . . . . ?
C46 C41 C42 C43 -2.3(6) . . . . ?
N3 C41 C42 C43 175.5(4) . . . . ?
C41 C42 C43 C44 1.2(6) . . . . ?
C42 C43 C44 C45 0.7(7) . . . . ?
C43 C44 C45 C46 -1.5(7) . . . . ?
C42 C41 C46 C45 1.4(6) . . . . ?
N3 C41 C46 C45 -176.4(4) . . . . ?
C44 C45 C46 C41 0.5(6) . . . . ?
